data_7218734
loop_
_publ_author_name
'Savchenkov, Anton V.'
'Klepov, Vladislav V.'
'Vologzhanina, Anna V.'
'Serezhkina, Larisa B.'
'Pushkin, Denis V.'
'Serezhkin, Viktor N.'

_publ_section_title
;
 Trinuclear {Sr[UO2L3]2(H2O)4} and pentanuclear
 {Sr[UO2L3]4}2&#x2212;uranyl monocarboxylate complexes (L-acetate or
 n-butyrate ion)
;
_journal_issue 4
_journal_name_full CrystEngComm
_journal_page_first 740
_journal_paper_doi 10.1039/C4CE02103G
_journal_volume 17
_journal_year 2015
_chemical_formula_moiety 'C24 H50 O20 Sr U2, 2(H2 O)'
_chemical_formula_sum 'C24 H54 O22 Sr U2'
_chemical_formula_weight 1258.35
_chemical_name_systematic
; 
 ? 
;
_space_group_crystal_system orthorhombic
_space_group_IT_number 18
_space_group_name_Hall 'P 2 2ab'
_space_group_name_H-M_alt 'P 21 21 2'
_symmetry_space_group_name_Hall 'P 2 2ab'
_symmetry_space_group_name_H-M 'P 21 21 2'
_atom_sites_solution_hydrogens mixed
_audit_creation_method SHELXL-2013
_cell_angle_alpha 90
_cell_angle_beta 90
_cell_angle_gamma 90
_cell_formula_units_Z 4
_cell_length_a 13.4543(10)
_cell_length_b 18.4479(14)
_cell_length_c 16.4994(12)
_cell_measurement_reflns_used 549
_cell_measurement_temperature 170(2)
_cell_measurement_theta_max 27.11
_cell_measurement_theta_min 2.43
_cell_volume 4095.2(5)
_computing_cell_refinement 'APEX2 (Bruker, 2005)'
_computing_data_collection 'APEX2 (Bruker, 2005)'
_computing_data_reduction 'APEX2 (Bruker, 2005)'
_computing_molecular_graphics 'SHELXTL ver. 5.1 (Sheldrick, 2008)'
_computing_publication_material 'SHELXTL ver. 5.1 (Sheldrick, 2008)'
_computing_structure_refinement 'SHELXTL ver. 5.1 (Sheldrick, 2008)'
_computing_structure_solution 'SHELXTL ver. 5.1 (Sheldrick, 2008)'
_diffrn_ambient_temperature 170(2)
_diffrn_measured_fraction_theta_full 0.994
_diffrn_measured_fraction_theta_max 0.995
_diffrn_measurement_device_type 'Bruker Apex 2 ccd area detector'
_diffrn_measurement_method '\w scans'
_diffrn_radiation_type MoK\a
_diffrn_radiation_wavelength 0.71073
_diffrn_reflns_av_R_equivalents 0.0682
_diffrn_reflns_av_unetI/netI 0.0634
_diffrn_reflns_Laue_measured_fraction_full 0.994
_diffrn_reflns_Laue_measured_fraction_max 0.995
_diffrn_reflns_limit_h_max 17
_diffrn_reflns_limit_h_min -17
_diffrn_reflns_limit_k_max 24
_diffrn_reflns_limit_k_min -24
_diffrn_reflns_limit_l_max 21
_diffrn_reflns_limit_l_min -21
_diffrn_reflns_number 39361
_diffrn_reflns_point_group_measured_fraction_full 0.996
_diffrn_reflns_point_group_measured_fraction_max 0.996
_diffrn_reflns_theta_full 25.242
_diffrn_reflns_theta_max 27.996
_diffrn_reflns_theta_min 1.656
_exptl_absorpt_coefficient_mu 9.262
_exptl_absorpt_correction_T_max 0.070
_exptl_absorpt_correction_T_min 0.030
_exptl_absorpt_correction_type multi-scan
_exptl_absorpt_process_details 'SADABS (Sheldrick, 1998)'
_exptl_crystal_colour yellow
_exptl_crystal_density_diffrn 2.041
_exptl_crystal_description prism
_exptl_crystal_F_000 2384
_exptl_crystal_size_max 0.420
_exptl_crystal_size_mid 0.360
_exptl_crystal_size_min 0.290
_refine_diff_density_max 2.469
_refine_diff_density_min -1.610
_refine_diff_density_rms 0.177
_refine_ls_abs_structure_details
; 
 Flack x determined using 2848 quotients [(I+)-(I-)]/[(I+)+(I-)] 
 (Parsons and Flack (2004), Acta Cryst. A60, s61). 
;
_refine_ls_abs_structure_Flack 0.498(7)
_refine_ls_extinction_method none
_refine_ls_goodness_of_fit_ref 1.014
_refine_ls_hydrogen_treatment constr
_refine_ls_matrix_type full
_refine_ls_number_parameters 419
_refine_ls_number_reflns 9866
_refine_ls_number_restraints 42
_refine_ls_restrained_S_all 1.018
_refine_ls_R_factor_all 0.0773
_refine_ls_R_factor_gt 0.0485
_refine_ls_shift/su_max 0.008
_refine_ls_shift/su_mean 0.001
_refine_ls_structure_factor_coef Fsqd
_refine_ls_weighting_details
; 
 w=1/[\s^2^(Fo^2^)+(0.0200P)^2^+45.0000P] 
 where P=(Fo^2^+2Fc^2^)/3 
;
_refine_ls_weighting_scheme calc
_refine_ls_wR_factor_gt 0.0912
_refine_ls_wR_factor_ref 0.1025
_reflns_Friedel_coverage 0.812
_reflns_Friedel_fraction_full 0.997
_reflns_Friedel_fraction_max 0.998
_reflns_number_gt 7460
_reflns_number_total 9866
_reflns_threshold_expression 'I > 2\s(I)'
_cod_data_source_file c4ce02103g2.cif
_cod_data_source_block a
_cod_depositor_comments 'Adding full bibliography for 7218732--7218734.cif.'
_cod_database_code 7218734
_shelx_space_group_comment
; 
The symmetry employed for this shelxl refinement is uniquely defined 
by the following loop, which should always be used as a source of 
symmetry information in preference to the above space-group names. 
They are only intended as comments. 
;

loop_
_space_group_symop_operation_xyz
'x, y, z'
'-x, -y, z'
'-x+1/2, y+1/2, -z'
'x+1/2, -y+1/2, -z'

loop_
_atom_site_label
_atom_site_type_symbol
_atom_site_fract_x
_atom_site_fract_y
_atom_site_fract_z
_atom_site_U_iso_or_equiv
_atom_site_adp_type
_atom_site_occupancy
_atom_site_site_symmetry_order
_atom_site_calc_flag
_atom_site_refinement_flags_posn
_atom_site_refinement_flags_adp
_atom_site_refinement_flags_occupancy
_atom_site_disorder_assembly
_atom_site_disorder_group
U1 U 0.56218(4) 0.34969(3) 0.42082(4) 0.02980(13) Uani 1 1 d . . . . .
U2 U 0.46184(4) 0.34478(3) 0.92339(4) 0.03302(15) Uani 1 1 d . . . . .
Sr1 Sr 0.5000 0.5000 0.61144(12) 0.0244(4) Uani 1 2 d S T P . .
Sr2 Sr 0.5000 0.5000 1.11097(13) 0.0474(7) Uani 1 2 d S T P . .
O1 O 0.5178(10) 0.2764(6) 0.4797(8) 0.047(3) Uani 1 1 d . . . . .
O2 O 0.6055(9) 0.4227(6) 0.3606(7) 0.036(3) Uani 1 1 d . . . . .
O3 O 0.6284(8) 0.4135(6) 0.5434(6) 0.032(2) Uani 1 1 d . . . . .
O4 O 0.7278(8) 0.3376(7) 0.4816(7) 0.046(3) Uani 1 1 d . . . . .
O5 O 0.6651(11) 0.2606(8) 0.3471(9) 0.061(4) Uani 1 1 d . . . . .
O6 O 0.5227(10) 0.2872(7) 0.2935(8) 0.048(3) Uani 1 1 d . . . . .
O7 O 0.3898(8) 0.3748(6) 0.3772(6) 0.039(3) Uani 1 1 d . . . . .
O8 O 0.4382(8) 0.4280(6) 0.4890(7) 0.031(2) Uani 1 1 d . . . . .
O9 O 0.3996(8) 0.4101(6) 0.8639(7) 0.036(3) Uani 1 1 d . . . . .
O10 O 0.5236(11) 0.2803(6) 0.9830(7) 0.053(4) Uani 1 1 d . . . . .
O11 O 0.5740(9) 0.4347(6) 0.9858(6) 0.036(3) Uani 1 1 d . . . . .
O12 O 0.6233(8) 0.3869(6) 0.8730(7) 0.037(3) Uani 1 1 d . . . . .
O13 O 0.5086(9) 0.2827(6) 0.7972(7) 0.041(3) Uani 1 1 d . . . . .
O14 O 0.3751(11) 0.2436(7) 0.8580(9) 0.061(4) Uani 1 1 d . . . . .
O15 O 0.3051(11) 0.3157(8) 0.9922(9) 0.066(4) Uani 1 1 d . . . . .
O16 O 0.3911(10) 0.4024(6) 1.0452(8) 0.049(3) Uani 1 1 d . . . . .
C1 C 0.7109(13) 0.3819(8) 0.5391(10) 0.037(4) Uani 1 1 d . . . . .
C2 C 0.7920(16) 0.3944(11) 0.6007(12) 0.059(6) Uani 1 1 d . . . . .
H2A H 0.8480 0.4195 0.5737 0.071 Uiso 1 1 calc R U . . .
H2B H 0.7662 0.4271 0.6433 0.071 Uiso 1 1 calc R U . . .
C3 C 0.829(2) 0.3288(13) 0.6390(16) 0.084(6) Uani 1 1 d . . . . .
H3A H 0.8851 0.3411 0.6758 0.101 Uiso 1 1 calc R U . . .
H3B H 0.8547 0.2951 0.5971 0.101 Uiso 1 1 calc R U . . .
C4 C 0.743(2) 0.2914(13) 0.6885(15) 0.084(6) Uani 1 1 d . . . . .
H4A H 0.7625 0.2418 0.7024 0.126 Uiso 1 1 calc R U . . .
H4B H 0.6825 0.2904 0.6556 0.126 Uiso 1 1 calc R U . . .
H4C H 0.7307 0.3189 0.7383 0.126 Uiso 1 1 calc R U . . .
C5 C 0.6018(18) 0.2507(10) 0.2932(12) 0.055(5) Uani 1 1 d . . . . .
C6 C 0.625(2) 0.1980(12) 0.2239(15) 0.090(5) Uani 1 1 d . . . . .
H6A H 0.5613 0.1838 0.1982 0.108 Uiso 1 1 calc R U . . .
H6B H 0.6644 0.2242 0.1826 0.108 Uiso 1 1 calc R U . . .
C7 C 0.679(2) 0.1315(11) 0.2462(14) 0.090(5) Uani 1 1 d D . . . .
H7A H 0.6985 0.1053 0.1963 0.108 Uiso 1 1 calc R U . . .
H7B H 0.7407 0.1449 0.2755 0.108 Uiso 1 1 calc R U . . .
C8 C 0.618(2) 0.0826(11) 0.2982(13) 0.090(5) Uani 1 1 d D . . . .
H8A H 0.6437 0.0330 0.2939 0.135 Uiso 1 1 calc R U . . .
H8B H 0.5490 0.0840 0.2803 0.135 Uiso 1 1 calc R U . . .
H8C H 0.6226 0.0987 0.3547 0.135 Uiso 1 1 calc R U . . .
C9 C 0.3679(12) 0.4125(9) 0.4411(10) 0.034(4) Uani 1 1 d . . . . .
C10 C 0.2627(13) 0.4352(11) 0.4575(11) 0.050(5) Uani 1 1 d . . . . .
H10A H 0.2515 0.4831 0.4322 0.060 Uiso 1 1 calc R U . . .
H10B H 0.2542 0.4411 0.5167 0.060 Uiso 1 1 calc R U . . .
C11 C 0.1828(12) 0.3823(10) 0.4263(15) 0.059(5) Uani 1 1 d . . . . .
H11A H 0.1851 0.3810 0.3664 0.071 Uiso 1 1 calc R U . . .
H11B H 0.1980 0.3329 0.4464 0.071 Uiso 1 1 calc R U . . .
C12 C 0.0785(17) 0.4033(12) 0.4533(14) 0.071(6) Uani 1 1 d . U . . .
H12A H 0.0313 0.3659 0.4361 0.106 Uiso 1 1 calc R U . . .
H12B H 0.0602 0.4498 0.4288 0.106 Uiso 1 1 calc R U . . .
H12C H 0.0768 0.4077 0.5125 0.106 Uiso 1 1 calc R U . . .
C13 C 0.6436(12) 0.4246(8) 0.9334(10) 0.033(3) Uani 1 1 d . . . . .
C14 C 0.7426(13) 0.4572(10) 0.9436(11) 0.047(5) Uani 1 1 d . . . . .
H14A H 0.7655 0.4467 0.9994 0.056 Uiso 1 1 calc R U . . .
H14B H 0.7355 0.5104 0.9389 0.056 Uiso 1 1 calc R U . . .
C15 C 0.8224(15) 0.4336(11) 0.8861(13) 0.064(6) Uani 1 1 d D . . . .
H15A H 0.7974 0.4394 0.8301 0.077 Uiso 1 1 calc R U . A 1
H15B H 0.8801 0.4664 0.8925 0.077 Uiso 1 1 calc R U . A 1
C17 C 0.4370(15) 0.2386(9) 0.8005(11) 0.046(5) Uani 1 1 d . . . . .
C18 C 0.4256(17) 0.1806(10) 0.7382(13) 0.061(6) Uani 1 1 d . . . . .
H18A H 0.4922 0.1603 0.7264 0.073 Uiso 1 1 calc R U . . .
H18B H 0.4008 0.2032 0.6877 0.073 Uiso 1 1 calc R U . . .
C19 C 0.3569(18) 0.1184(12) 0.7601(16) 0.077(5) Uani 1 1 d . U . . .
H19A H 0.3760 0.0996 0.8141 0.092 Uiso 1 1 calc R U . . .
H19B H 0.2882 0.1372 0.7642 0.092 Uiso 1 1 calc R U . . .
C20 C 0.3583(18) 0.0583(12) 0.7019(15) 0.077(5) Uani 1 1 d . . . . .
H20A H 0.3895 0.0158 0.7269 0.116 Uiso 1 1 calc R U . . .
H20B H 0.3963 0.0726 0.6538 0.116 Uiso 1 1 calc R U . . .
H20C H 0.2900 0.0463 0.6860 0.116 Uiso 1 1 calc R U . . .
C21 C 0.3198(17) 0.3595(13) 1.0486(14) 0.067(6) Uani 1 1 d . U . . .
O1W O 0.5487(10) 0.6235(6) 0.6663(7) 0.050(4) Uani 1 1 d . . . . .
H1 H 0.6018 0.6375 0.6432 0.074 Uiso 1 1 d R U . . .
H2 H 0.5318 0.6510 0.7053 0.074 Uiso 1 1 d R U . . .
O2W O 0.3776(9) 0.5176(6) 0.7311(7) 0.043(3) Uani 1 1 d . . . . .
H3 H 0.3818 0.4831 0.7652 0.064 Uiso 1 1 d R U . . .
H4 H 0.3760 0.5551 0.7610 0.064 Uiso 1 1 d R U . . .
O3W O 0.5789(13) 0.3875(8) 1.1640(8) 0.070(4) Uani 1 1 d . U . . .
H5 H 0.5261 0.3622 1.1634 0.106 Uiso 1 1 d R U . . .
H6 H 0.6167 0.3546 1.1452 0.106 Uiso 1 1 d R U . . .
O4W O 0.3899(11) 0.4689(7) 1.2346(8) 0.064(4) Uani 1 1 d . . . . .
H7 H 0.3917 0.5058 1.2654 0.096 Uiso 1 1 d R U . . .
H8 H 0.3903 0.4363 1.2709 0.096 Uiso 1 1 d R U . . .
O5W O 0.6686(10) 0.7065(7) 0.5775(10) 0.065(4) Uani 1 1 d . U . . .
H9 H 0.6157 0.7114 0.5499 0.097 Uiso 1 1 d R U . . .
H10 H 0.6990 0.7439 0.5608 0.097 Uiso 1 1 d R U . . .
O6W O 0.2877(10) 0.6820(7) 1.0688(9) 0.072(4) Uani 1 1 d . U . . .
H11 H 0.3433 0.6899 1.0459 0.108 Uiso 1 1 d R U . . .
H12 H 0.2566 0.7198 1.0536 0.108 Uiso 1 1 d R U . . .
C16A C 0.857(3) 0.3578(13) 0.896(2) 0.071(8) Uiso 0.6 1 d D . P B 1
H16A H 0.9044 0.3458 0.8534 0.107 Uiso 0.6 1 calc R U P B 1
H16B H 0.8001 0.3248 0.8936 0.107 Uiso 0.6 1 calc R U P B 1
H16C H 0.8897 0.3528 0.9493 0.107 Uiso 0.6 1 calc R U P B 1
C22A C 0.265(3) 0.372(3) 1.130(3) 0.078(9) Uiso 0.5 1 d D . P C 1
H22A H 0.3020 0.3486 1.1753 0.094 Uiso 0.5 1 calc R U P C 1
H22D H 0.2588 0.4242 1.1419 0.094 Uiso 0.5 1 calc R U P C 1
C23A C 0.164(3) 0.338(3) 1.123(3) 0.078(9) Uiso 0.5 1 d D . P C 1
H23A H 0.1324 0.3344 1.1770 0.094 Uiso 0.5 1 calc R U P C 1
H23C H 0.1695 0.2888 1.1000 0.094 Uiso 0.5 1 calc R U P C 1
C24A C 0.100(4) 0.384(3) 1.068(3) 0.078(9) Uiso 0.5 1 d D . P C 1
H24A H 0.0294 0.3718 1.0770 0.118 Uiso 0.5 1 calc R U P C 1
H24B H 0.1172 0.3747 1.0116 0.118 Uiso 0.5 1 calc R U P C 1
H24C H 0.1103 0.4353 1.0807 0.118 Uiso 0.5 1 calc R U P C 1
C16B C 0.926(2) 0.456(3) 0.906(3) 0.071(8) Uiso 0.4 1 d D . P B 2
H16D H 0.9669 0.4534 0.8572 0.107 Uiso 0.4 1 calc R U P B 2
H16E H 0.9527 0.4238 0.9477 0.107 Uiso 0.4 1 calc R U P B 2
H16F H 0.9251 0.5060 0.9265 0.107 Uiso 0.4 1 calc R U P B 2
C22B C 0.241(3) 0.343(2) 1.117(3) 0.056(10) Uiso 0.5 1 d . . P C 2
H22B H 0.2037 0.2978 1.1044 0.067 Uiso 0.5 1 calc R U P C 2
H22C H 0.2735 0.3375 1.1703 0.067 Uiso 0.5 1 calc R U P C 2
C23B C 0.174(3) 0.408(2) 1.115(2) 0.061(11) Uiso 0.5 1 d D . P C 2
H23B H 0.2155 0.4519 1.1080 0.073 Uiso 0.5 1 calc R U P C 2
H23D H 0.1406 0.4122 1.1684 0.073 Uiso 0.5 1 calc R U P C 2
C24B C 0.094(4) 0.409(3) 1.050(3) 0.073(14) Uiso 0.5 1 d D . P C 2
H24D H 0.0317 0.3917 1.0733 0.110 Uiso 0.5 1 calc R U P C 2
H24F H 0.1144 0.3780 1.0054 0.110 Uiso 0.5 1 calc R U P C 2
H24G H 0.0855 0.4590 1.0308 0.110 Uiso 0.5 1 calc R U P C 2

loop_
_atom_site_aniso_label
_atom_site_aniso_U_11
_atom_site_aniso_U_22
_atom_site_aniso_U_33
_atom_site_aniso_U_23
_atom_site_aniso_U_13
_atom_site_aniso_U_12
U1 0.0416(3) 0.0262(3) 0.0216(3) -0.0027(3) -0.0035(2) 0.0049(2)
U2 0.0505(3) 0.0254(3) 0.0231(3) 0.0030(3) 0.0114(3) 0.0039(2)
Sr1 0.0361(11) 0.0212(9) 0.0158(9) 0.000 0.000 -0.0029(8)
Sr2 0.0831(18) 0.0451(13) 0.0140(10) 0.000 0.000 0.0394(13)
O1 0.071(9) 0.026(6) 0.045(7) -0.003(5) -0.007(7) 0.000(6)
O2 0.050(7) 0.035(6) 0.022(6) -0.001(5) -0.004(5) 0.006(5)
O3 0.039(6) 0.037(6) 0.019(5) -0.001(4) -0.003(5) 0.006(5)
O4 0.049(7) 0.050(7) 0.040(7) -0.007(6) -0.010(5) 0.022(6)
O5 0.070(10) 0.070(9) 0.043(8) -0.020(7) -0.012(7) 0.033(8)
O6 0.060(8) 0.047(7) 0.038(7) -0.014(6) -0.004(6) 0.009(6)
O7 0.045(7) 0.054(7) 0.019(6) -0.017(5) -0.003(5) 0.007(5)
O8 0.032(6) 0.031(5) 0.029(6) -0.003(5) 0.001(5) -0.002(5)
O9 0.045(7) 0.041(6) 0.024(6) -0.002(5) 0.009(5) -0.005(5)
O10 0.091(11) 0.040(7) 0.028(6) 0.011(5) 0.011(7) 0.005(7)
O11 0.060(7) 0.033(6) 0.015(5) 0.001(4) -0.001(5) 0.012(6)
O12 0.045(7) 0.038(6) 0.028(6) -0.004(5) 0.003(5) 0.003(5)
O13 0.061(8) 0.034(6) 0.029(6) 0.000(5) 0.014(6) -0.005(6)
O14 0.088(11) 0.034(7) 0.062(9) -0.005(6) 0.030(8) -0.024(7)
O15 0.085(11) 0.066(9) 0.047(8) 0.003(7) 0.038(8) -0.020(8)
O16 0.074(9) 0.030(6) 0.044(8) 0.001(5) 0.026(7) 0.005(6)
C1 0.047(10) 0.033(8) 0.031(9) -0.006(7) -0.011(7) 0.003(7)
C2 0.068(14) 0.063(12) 0.047(13) -0.009(10) -0.015(10) 0.008(11)
C3 0.109(15) 0.073(12) 0.071(12) -0.027(10) -0.029(10) 0.031(10)
C4 0.109(15) 0.073(12) 0.071(12) -0.027(10) -0.029(10) 0.031(10)
C5 0.084(16) 0.043(10) 0.036(11) -0.005(8) -0.002(11) 0.018(11)
C6 0.160(17) 0.053(8) 0.057(9) -0.017(7) 0.002(9) 0.028(9)
C7 0.160(17) 0.053(8) 0.057(9) -0.017(7) 0.002(9) 0.028(9)
C8 0.160(17) 0.053(8) 0.057(9) -0.017(7) 0.002(9) 0.028(9)
C9 0.036(8) 0.040(9) 0.026(9) -0.003(7) -0.008(6) -0.008(7)
C10 0.045(11) 0.064(12) 0.041(11) -0.028(9) -0.008(8) 0.000(9)
C11 0.040(10) 0.054(10) 0.083(15) -0.015(12) -0.004(12) 0.008(8)
C12 0.072(11) 0.070(10) 0.071(11) -0.011(9) -0.008(9) -0.010(9)
C13 0.050(9) 0.032(7) 0.017(8) -0.006(7) -0.006(7) 0.009(7)
C14 0.049(10) 0.056(11) 0.036(10) -0.007(8) -0.015(8) 0.013(9)
C15 0.055(13) 0.081(15) 0.057(13) -0.017(11) -0.013(10) 0.011(11)
C17 0.066(13) 0.033(9) 0.040(10) -0.003(8) 0.012(9) -0.010(9)
C18 0.075(14) 0.046(10) 0.061(13) -0.012(10) 0.015(12) -0.025(10)
C19 0.074(9) 0.064(8) 0.093(10) -0.023(8) -0.001(8) -0.020(7)
C20 0.074(9) 0.064(8) 0.093(10) -0.023(8) -0.001(8) -0.020(7)
C21 0.079(11) 0.066(10) 0.055(10) 0.004(9) 0.025(9) 0.013(9)
O1W 0.087(10) 0.030(6) 0.032(7) -0.004(5) 0.008(6) -0.026(6)
O2W 0.060(8) 0.044(7) 0.024(6) 0.001(5) 0.006(6) 0.001(6)
O3W 0.105(9) 0.065(8) 0.041(7) 0.007(6) 0.011(7) 0.045(8)
O4W 0.107(12) 0.063(9) 0.022(7) -0.004(6) 0.005(7) 0.031(8)
O5W 0.074(7) 0.059(7) 0.061(7) 0.016(7) -0.003(7) -0.032(6)
O6W 0.081(8) 0.078(8) 0.056(8) -0.005(7) 0.009(7) 0.043(7)

loop_
_atom_type_symbol
_atom_type_description
_atom_type_scat_dispersion_real
_atom_type_scat_dispersion_imag
_atom_type_scat_source
C C 0.0033 0.0016 'International Tables Vol C Tables 4.2.6.8 and 6.1.1.4'
H H 0.0000 0.0000 'International Tables Vol C Tables 4.2.6.8 and 6.1.1.4'
O O 0.0106 0.0060 'International Tables Vol C Tables 4.2.6.8 and 6.1.1.4'
U U -9.6767 9.6646 'International Tables Vol C Tables 4.2.6.8 and 6.1.1.4'
Sr Sr -1.5307 3.2498 'International Tables Vol C Tables 4.2.6.8 and 6.1.1.4'

loop_
_geom_angle_atom_site_label_1
_geom_angle_atom_site_label_2
_geom_angle_atom_site_label_3
_geom_angle
_geom_angle_site_symmetry_1
_geom_angle_site_symmetry_3
O2 U1 O1 179.2(6) . .
O2 U1 O4 90.0(5) . .
O1 U1 O4 90.7(5) . .
O2 U1 O6 87.1(5) . .
O1 U1 O6 92.2(5) . .
O4 U1 O6 120.3(4) . .
O2 U1 O5 92.6(5) . .
O1 U1 O5 87.2(6) . .
O4 U1 O5 68.4(4) . .
O6 U1 O5 52.2(4) . .
O2 U1 O7 90.2(5) . .
O1 U1 O7 89.2(5) . .
O4 U1 O7 171.1(4) . .
O6 U1 O7 68.6(4) . .
O5 U1 O7 120.5(4) . .
O2 U1 O8 91.9(4) . .
O1 U1 O8 88.2(5) . .
O4 U1 O8 118.6(4) . .
O6 U1 O8 121.1(4) . .
O5 U1 O8 171.7(4) . .
O7 U1 O8 52.5(3) . .
O2 U1 O3 88.8(4) . .
O1 U1 O3 92.0(5) . .
O4 U1 O3 52.4(4) . .
O6 U1 O3 171.6(4) . .
O5 U1 O3 120.8(4) . .
O7 U1 O3 118.8(3) . .
O8 U1 O3 66.3(3) . .
O2 U1 C5 90.7(6) . .
O1 U1 C5 88.8(6) . .
O4 U1 C5 94.3(5) . .
O6 U1 C5 26.3(5) . .
O5 U1 C5 26.0(5) . .
O7 U1 C5 94.6(5) . .
O8 U1 C5 147.0(5) . .
O3 U1 C5 146.6(5) . .
O2 U1 C1 89.7(5) . .
O1 U1 C1 91.1(5) . .
O4 U1 C1 26.3(4) . .
O6 U1 C1 146.5(5) . .
O5 U1 C1 94.7(5) . .
O7 U1 C1 144.8(4) . .
O8 U1 C1 92.3(4) . .
O3 U1 C1 26.0(4) . .
C5 U1 C1 120.6(6) . .
O2 U1 C9 93.3(5) . .
O1 U1 C9 86.4(5) . .
O4 U1 C9 144.4(4) . .
O6 U1 C9 95.3(4) . .
O5 U1 C9 146.5(5) . .
O7 U1 C9 26.7(4) . .
O8 U1 C9 26.0(4) . .
O3 U1 C9 92.3(4) . .
C5 U1 C9 121.1(6) . .
C1 U1 C9 118.2(5) . .
O2 U1 Sr1 89.1(4) . .
O1 U1 Sr1 91.5(4) . .
O4 U1 Sr1 86.3(3) . .
O6 U1 Sr1 153.1(3) . .
O5 U1 Sr1 154.6(3) . .
O7 U1 Sr1 84.8(2) . .
O8 U1 Sr1 32.4(2) . .
O3 U1 Sr1 33.9(2) . .
C5 U1 Sr1 179.4(4) . .
C1 U1 Sr1 60.0(3) . .
C9 U1 Sr1 58.4(3) . .
O10 U2 O9 179.6(6) . .
O10 U2 O15 90.0(6) . .
O9 U2 O15 89.9(5) . .
O10 U2 O12 89.2(5) . .
O9 U2 O12 90.9(4) . .
O15 U2 O12 170.8(4) . .
O10 U2 O14 87.5(6) . .
O9 U2 O14 92.9(5) . .
O15 U2 O14 68.2(5) . .
O12 U2 O14 120.9(4) . .
O10 U2 O13 92.2(5) . .
O9 U2 O13 88.2(5) . .
O15 U2 O13 120.6(5) . .
O12 U2 O13 68.5(4) . .
O14 U2 O13 52.7(4) . .
O10 U2 O16 91.0(5) . .
O9 U2 O16 88.6(5) . .
O15 U2 O16 52.1(5) . .
O12 U2 O16 118.8(4) . .
O14 U2 O16 120.2(5) . .
O13 U2 O16 172.1(5) . .
O10 U2 O11 86.1(5) . .
O9 U2 O11 93.6(4) . .
O15 U2 O11 118.6(4) . .
O12 U2 O11 52.2(4) . .
O14 U2 O11 170.6(5) . .
O13 U2 O11 120.7(4) . .
O16 U2 O11 66.8(4) . .
O10 U2 C21 88.6(6) . .
O9 U2 C21 91.2(6) . .
O15 U2 C21 26.1(6) . .
O12 U2 C21 144.7(6) . .
O14 U2 C21 94.2(6) . .
O13 U2 C21 146.8(6) . .
O16 U2 C21 26.1(6) . .
O11 U2 C21 92.5(6) . .
O10 U2 C17 89.3(6) . .
O9 U2 C17 91.1(5) . .
O15 U2 C17 94.5(5) . .
O12 U2 C17 94.6(5) . .
O14 U2 C17 26.4(5) . .
O13 U2 C17 26.3(5) . .
O16 U2 C17 146.6(5) . .
O11 U2 C17 146.5(5) . .
C21 U2 C17 120.6(7) . .
O10 U2 C13 84.9(6) . .
O9 U2 C13 94.9(5) . .
O15 U2 C13 145.1(5) . .
O12 U2 C13 25.7(4) . .
O14 U2 C13 145.6(4) . .
O13 U2 C13 94.0(4) . .
O16 U2 C13 93.5(5) . .
O11 U2 C13 26.7(4) . .
C21 U2 C13 119.1(6) . .
C17 U2 C13 119.8(5) . .
O10 U2 Sr2 89.5(4) . .
O9 U2 Sr2 90.1(4) . .
O15 U2 Sr2 85.1(4) . .
O12 U2 Sr2 85.8(3) . .
O14 U2 Sr2 153.1(3) . .
O13 U2 Sr2 154.2(3) . .
O16 U2 Sr2 33.0(3) . .
O11 U2 Sr2 33.8(3) . .
C21 U2 Sr2 59.0(5) . .
C17 U2 Sr2 178.7(4) . .
C13 U2 Sr2 60.5(3) . .
O1W Sr1 O1W 138.2(5) 2_665 .
O1W Sr1 O8 74.4(4) 2_665 .
O1W Sr1 O8 146.3(4) . .
O1W Sr1 O8 146.3(4) 2_665 2_665
O1W Sr1 O8 74.4(4) . 2_665
O8 Sr1 O8 75.6(5) . 2_665
O1W Sr1 O2W 77.3(4) 2_665 2_665
O1W Sr1 O2W 71.1(4) . 2_665
O8 Sr1 O2W 138.0(3) . 2_665
O8 Sr1 O2W 117.4(4) 2_665 2_665
O1W Sr1 O2W 71.1(4) 2_665 .
O1W Sr1 O2W 77.3(4) . .
O8 Sr1 O2W 117.4(4) . .
O8 Sr1 O2W 138.0(3) 2_665 .
O2W Sr1 O2W 80.7(5) 2_665 .
O1W Sr1 O3 122.2(4) 2_665 2_665
O1W Sr1 O3 77.0(4) . 2_665
O8 Sr1 O3 76.2(3) . 2_665
O8 Sr1 O3 63.7(3) 2_665 2_665
O2W Sr1 O3 145.7(3) 2_665 2_665
O2W Sr1 O3 80.2(3) . 2_665
O1W Sr1 O3 77.0(4) 2_665 .
O1W Sr1 O3 122.2(4) . .
O8 Sr1 O3 63.7(3) . .
O8 Sr1 O3 76.2(3) 2_665 .
O2W Sr1 O3 80.2(3) 2_665 .
O2W Sr1 O3 145.7(3) . .
O3 Sr1 O3 129.0(5) 2_665 .
O1W Sr1 U1 142.6(3) 2_665 2_665
O1W Sr1 U1 74.4(3) . 2_665
O8 Sr1 U1 72.1(2) . 2_665
O8 Sr1 U1 31.3(2) 2_665 2_665
O2W Sr1 U1 140.0(3) 2_665 2_665
O2W Sr1 U1 110.8(3) . 2_665
O3 Sr1 U1 32.5(2) 2_665 2_665
O3 Sr1 U1 102.1(2) . 2_665
O1W Sr1 U1 74.4(3) 2_665 .
O1W Sr1 U1 142.6(3) . .
O8 Sr1 U1 31.3(2) . .
O8 Sr1 U1 72.1(2) 2_665 .
O2W Sr1 U1 110.8(3) 2_665 .
O2W Sr1 U1 140.0(3) . .
O3 Sr1 U1 102.1(2) 2_665 .
O3 Sr1 U1 32.5(2) . .
U1 Sr1 U1 85.29(4) 2_665 .
O1W Sr1 H1 146.5 2_665 .
O1W Sr1 H1 15.9 . .
O8 Sr1 H1 138.0 . .
O8 Sr1 H1 62.6 2_665 .
O2W Sr1 H1 71.0 2_665 .
O2W Sr1 H1 93.0 . .
O3 Sr1 H1 81.8 2_665 .
O3 Sr1 H1 107.3 . .
U1 Sr1 H1 70.2 2_665 .
U1 Sr1 H1 127.0 . .
O3W Sr2 O3W 138.8(6) 2_665 .
O3W Sr2 O16 119.4(5) 2_665 .
O3W Sr2 O16 78.9(5) . .
O3W Sr2 O16 78.9(5) 2_665 2_665
O3W Sr2 O16 119.4(5) . 2_665
O16 Sr2 O16 129.9(6) . 2_665
O3W Sr2 O4W 70.3(5) 2_665 .
O3W Sr2 O4W 77.4(5) . .
O16 Sr2 O4W 81.4(4) . .
O16 Sr2 O4W 144.8(4) 2_665 .
O3W Sr2 O4W 77.4(5) 2_665 2_665
O3W Sr2 O4W 70.3(5) . 2_665
O16 Sr2 O4W 144.8(4) . 2_665
O16 Sr2 O4W 81.4(4) 2_665 2_665
O4W Sr2 O4W 75.8(7) . 2_665
O3W Sr2 O11 146.3(4) 2_665 .
O3W Sr2 O11 74.2(4) . .
O16 Sr2 O11 63.6(4) . .
O16 Sr2 O11 76.7(4) 2_665 .
O4W Sr2 O11 138.3(4) . .
O4W Sr2 O11 120.8(4) 2_665 .
O3W Sr2 O11 74.2(4) 2_665 2_665
O3W Sr2 O11 146.3(4) . 2_665
O16 Sr2 O11 76.7(4) . 2_665
O16 Sr2 O11 63.6(4) 2_665 2_665
O4W Sr2 O11 120.8(4) . 2_665
O4W Sr2 O11 138.3(4) 2_665 2_665
O11 Sr2 O11 74.3(5) . 2_665
O3W Sr2 U2 75.3(4) 2_665 2_665
O3W Sr2 U2 140.0(4) . 2_665
O16 Sr2 U2 103.6(3) . 2_665
O16 Sr2 U2 31.6(3) 2_665 2_665
O4W Sr2 U2 142.5(3) . 2_665
O4W Sr2 U2 110.9(3) 2_665 2_665
O11 Sr2 U2 71.7(2) . 2_665
O11 Sr2 U2 32.0(3) 2_665 2_665
O3W Sr2 U2 140.0(4) 2_665 .
O3W Sr2 U2 75.3(4) . .
O16 Sr2 U2 31.6(3) . .
O16 Sr2 U2 103.6(3) 2_665 .
O4W Sr2 U2 110.9(3) . .
O4W Sr2 U2 142.5(3) 2_665 .
O11 Sr2 U2 32.0(3) . .
O11 Sr2 U2 71.7(2) 2_665 .
U2 Sr2 U2 86.45(4) 2_665 .
O3W Sr2 H5 136.5 2_665 .
O3W Sr2 H5 18.2 . .
O16 Sr2 H5 63.2 . .
O16 Sr2 H5 136.1 2_665 .
O4W Sr2 H5 67.3 . .
O4W Sr2 H5 83.2 2_665 .
O11 Sr2 H5 76.6 . .
O11 Sr2 H5 137.9 2_665 .
U2 Sr2 H5 148.2 2_665 .
U2 Sr2 H5 67.4 . .
O3W Sr2 H7 56.9 2_665 .
O3W Sr2 H7 86.4 . .
O16 Sr2 H7 96.3 . .
O16 Sr2 H7 128.7 2_665 .
O4W Sr2 H7 16.1 . .
O4W Sr2 H7 65.9 2_665 .
O11 Sr2 H7 154.1 . .
O11 Sr2 H7 119.0 2_665 .
U2 Sr2 H7 131.9 2_665 .
U2 Sr2 H7 126.6 . .
H5 Sr2 H7 79.7 . .
C1 O3 U1 92.9(9) . .
C1 O3 Sr1 153.5(10) . .
U1 O3 Sr1 113.6(4) . .
C1 O4 U1 94.8(10) . .
C5 O5 U1 93.8(11) . .
C5 O6 U1 94.1(11) . .
C9 O7 U1 94.4(9) . .
C9 O8 U1 95.1(10) . .
C9 O8 Sr1 148.6(10) . .
U1 O8 Sr1 116.3(4) . .
C13 O11 U2 93.8(9) . .
C13 O11 Sr2 151.9(11) . .
U2 O11 Sr2 114.2(5) . .
C13 O12 U2 95.7(10) . .
C17 O13 U2 93.9(10) . .
C17 O14 U2 94.1(11) . .
C21 O15 U2 93.9(13) . .
C21 O16 U2 93.5(12) . .
C21 O16 Sr2 150.3(13) . .
U2 O16 Sr2 115.3(5) . .
O3 C1 O4 119.9(14) . .
O3 C1 C2 122.0(15) . .
O4 C1 C2 118.1(15) . .
O3 C1 U1 61.1(8) . .
O4 C1 U1 58.8(8) . .
C2 C1 U1 176.5(12) . .
C3 C2 C1 114.6(18) . .
C3 C2 H2A 108.6 . .
C1 C2 H2A 108.6 . .
C3 C2 H2B 108.6 . .
C1 C2 H2B 108.6 . .
H2A C2 H2B 107.6 . .
C2 C3 C4 109(2) . .
C2 C3 H3A 109.8 . .
C4 C3 H3A 109.8 . .
C2 C3 H3B 109.8 . .
C4 C3 H3B 109.8 . .
H3A C3 H3B 108.2 . .
C3 C4 H4A 109.5 . .
C3 C4 H4B 109.5 . .
H4A C4 H4B 109.5 . .
C3 C4 H4C 109.5 . .
H4A C4 H4C 109.5 . .
H4B C4 H4C 109.5 . .
O5 C5 O6 119.8(17) . .
O5 C5 C6 119(2) . .
O6 C5 C6 121(2) . .
O5 C5 U1 60.3(10) . .
O6 C5 U1 59.6(9) . .
C6 C5 U1 179.0(19) . .
C7 C6 C5 116(2) . .
C7 C6 H6A 108.2 . .
C5 C6 H6A 108.2 . .
C7 C6 H6B 108.2 . .
C5 C6 H6B 108.2 . .
H6A C6 H6B 107.4 . .
C8 C7 C6 112(2) . .
C8 C7 H7A 109.2 . .
C6 C7 H7A 109.2 . .
C8 C7 H7B 109.2 . .
C6 C7 H7B 109.2 . .
H7A C7 H7B 107.9 . .
C7 C8 H8A 109.5 . .
C7 C8 H8B 109.5 . .
H8A C8 H8B 109.5 . .
C7 C8 H8C 109.5 . .
H8A C8 H8C 109.5 . .
H8B C8 H8C 109.5 . .
O8 C9 O7 117.3(14) . .
O8 C9 C10 122.0(14) . .
O7 C9 C10 120.7(13) . .
O8 C9 U1 59.0(8) . .
O7 C9 U1 58.9(8) . .
C10 C9 U1 171.8(13) . .
C9 C10 C11 114.9(14) . .
C9 C10 H10A 108.5 . .
C11 C10 H10A 108.5 . .
C9 C10 H10B 108.5 . .
C11 C10 H10B 108.5 . .
H10A C10 H10B 107.5 . .
C12 C11 C10 112.6(16) . .
C12 C11 H11A 109.1 . .
C10 C11 H11A 109.1 . .
C12 C11 H11B 109.1 . .
C10 C11 H11B 109.1 . .
H11A C11 H11B 107.8 . .
C11 C12 H12A 109.5 . .
C11 C12 H12B 109.5 . .
H12A C12 H12B 109.5 . .
C11 C12 H12C 109.5 . .
H12A C12 H12C 109.5 . .
H12B C12 H12C 109.5 . .
O12 C13 O11 117.3(15) . .
O12 C13 C14 121.2(15) . .
O11 C13 C14 121.5(14) . .
O12 C13 U2 58.6(8) . .
O11 C13 U2 59.4(8) . .
C14 C13 U2 172.6(11) . .
C13 C14 C15 117.2(15) . .
C13 C14 H14A 108.0 . .
C15 C14 H14A 108.0 . .
C13 C14 H14B 108.0 . .
C15 C14 H14B 108.0 . .
H14A C14 H14B 107.2 . .
C16B C15 C14 117(3) . .
C16A C15 C14 115(2) . .
C16A C15 H15A 108.5 . .
C14 C15 H15A 108.5 . .
C16A C15 H15B 108.5 . .
C14 C15 H15B 108.5 . .
H15A C15 H15B 107.5 . .
O13 C17 O14 119.2(16) . .
O13 C17 C18 120.7(17) . .
O14 C17 C18 120.1(17) . .
O13 C17 U2 59.7(9) . .
O14 C17 U2 59.5(9) . .
C18 C17 U2 177.7(15) . .
C17 C18 C19 116.2(18) . .
C17 C18 H18A 108.2 . .
C19 C18 H18A 108.2 . .
C17 C18 H18B 108.2 . .
C19 C18 H18B 108.2 . .
H18A C18 H18B 107.4 . .
C20 C19 C18 114(2) . .
C20 C19 H19A 108.7 . .
C18 C19 H19A 108.7 . .
C20 C19 H19B 108.7 . .
C18 C19 H19B 108.7 . .
H19A C19 H19B 107.6 . .
C19 C20 H20A 109.5 . .
C19 C20 H20B 109.5 . .
H20A C20 H20B 109.5 . .
C19 C20 H20C 109.5 . .
H20A C20 H20C 109.5 . .
H20B C20 H20C 109.5 . .
O16 C21 O15 120.0(18) . .
O16 C21 C22B 132(3) . .
O15 C21 C22B 107(2) . .
O16 C21 C22A 108(2) . .
O15 C21 C22A 132(3) . .
O16 C21 U2 60.5(10) . .
O15 C21 U2 60.0(10) . .
C22B C21 U2 163(2) . .
C22A C21 U2 166(2) . .
Sr1 O1W H1 109.3 . .
Sr1 O1W H2 137.4 . .
H1 O1W H2 112.4 . .
Sr1 O2W H3 111.6 . .
Sr1 O2W H4 124.1 . .
H3 O2W H4 103.1 . .
Sr2 O3W H5 95.5 . .
Sr2 O3W H6 136.2 . .
H5 O3W H6 96.0 . .
Sr2 O4W H7 106.2 . .
Sr2 O4W H8 135.3 . .
H7 O4W H8 98.3 . .
H9 O5W H10 98.2 . .
H11 O6W H12 99.3 . .
C15 C16A H16A 109.5 . .
C15 C16A H16B 109.5 . .
H16A C16A H16B 109.5 . .
C15 C16A H16C 109.5 . .
H16A C16A H16C 109.5 . .
H16B C16A H16C 109.5 . .
C23A C22A C21 107(4) . .
C23A C22A H22A 110.2 . .
C21 C22A H22A 110.2 . .
C23A C22A H22D 110.2 . .
C21 C22A H22D 110.2 . .
H22A C22A H22D 108.5 . .
C22A C23A C24A 110(4) . .
C22A C23A H23A 109.7 . .
C24A C23A H23A 109.7 . .
C22A C23A H23C 109.7 . .
C24A C23A H23C 109.7 . .
H23A C23A H23C 108.2 . .
C23A C24A H24A 109.5 . .
C23A C24A H24B 109.5 . .
H24A C24A H24B 109.5 . .
C23A C24A H24C 109.5 . .
H24A C24A H24C 109.5 . .
H24B C24A H24C 109.5 . .
C15 C16B H16D 109.5 . .
C15 C16B H16E 109.4 . .
H16D C16B H16E 109.5 . .
C15 C16B H16F 109.5 . .
H16D C16B H16F 109.5 . .
H16E C16B H16F 109.5 . .
C23B C22B C21 103(3) . .
C23B C22B H22B 111.1 . .
C21 C22B H22B 111.1 . .
C23B C22B H22C 111.1 . .
C21 C22B H22C 111.1 . .
H22B C22B H22C 109.0 . .
C22B C23B C24B 117(4) . .
C22B C23B H23B 108.1 . .
C24B C23B H23B 108.1 . .
C22B C23B H23D 108.1 . .
C24B C23B H23D 108.1 . .
H23B C23B H23D 107.3 . .
C23B C24B H24D 109.5 . .
C23B C24B H24F 109.5 . .
H24D C24B H24F 109.5 . .
C23B C24B H24G 109.5 . .
H24D C24B H24G 109.5 . .
H24F C24B H24G 109.5 . .

loop_
_geom_bond_atom_site_label_1
_geom_bond_atom_site_label_2
_geom_bond_distance
_geom_bond_site_symmetry_2
U1 O2 1.772(11) .
U1 O1 1.769(12) .
U1 O4 2.454(11) .
U1 O6 2.454(12) .
U1 O5 2.470(13) .
U1 O7 2.472(11) .
U1 O8 2.477(11) .
U1 O3 2.505(10) .
U1 C5 2.838(19) .
U1 C1 2.858(16) .
U1 C9 2.879(17) .
U1 Sr1 4.2757(15) .
U2 O10 1.752(12) .
U2 O9 1.766(12) .
U2 O15 2.455(13) .
U2 O12 2.453(11) .
U2 O14 2.451(13) .
U2 O13 2.458(11) .
U2 O16 2.465(12) .
U2 O11 2.467(12) .
U2 C21 2.83(2) .
U2 C17 2.839(18) .
U2 C13 2.859(17) .
U2 Sr2 4.2476(17) .
Sr1 O1W 2.538(11) 2_665
Sr1 O1W 2.538(11) .
Sr1 O8 2.557(11) .
Sr1 O8 2.557(11) 2_665
Sr1 O2W 2.591(12) 2_665
Sr1 O2W 2.591(12) .
Sr1 O3 2.605(11) 2_665
Sr1 O3 2.605(11) .
Sr1 U1 4.2757(15) 2_665
Sr1 H1 2.9309 .
Sr2 O3W 2.491(13) 2_665
Sr2 O3W 2.491(13) .
Sr2 O16 2.562(14) .
Sr2 O16 2.562(14) 2_665
Sr2 O4W 2.585(14) .
Sr2 O4W 2.585(14) 2_665
Sr2 O11 2.590(11) .
Sr2 O11 2.590(11) 2_665
Sr2 U2 4.2475(17) 2_665
Sr2 H5 2.7085 .
Sr2 H7 2.9375 .
O3 C1 1.256(19) .
O4 C1 1.272(18) .
O5 C5 1.24(2) .
O6 C5 1.26(2) .
O7 C9 1.298(19) .
O8 C9 1.266(18) .
O11 C13 1.288(19) .
O12 C13 1.246(18) .
O13 C17 1.26(2) .
O14 C17 1.27(2) .
O15 C21 1.25(3) .
O16 C21 1.25(3) .
C1 C2 1.51(2) .
C2 C3 1.45(3) .
C2 H2A 0.9900 .
C2 H2B 0.9900 .
C3 C4 1.58(4) .
C3 H3A 0.9900 .
C3 H3B 0.9900 .
C4 H4A 0.9800 .
C4 H4B 0.9800 .
C4 H4C 0.9800 .
C5 C6 1.53(3) .
C6 C7 1.47(3) .
C6 H6A 0.9900 .
C6 H6B 0.9900 .
C7 C8 1.488(13) .
C7 H7A 0.9900 .
C7 H7B 0.9900 .
C8 H8A 0.9800 .
C8 H8B 0.9800 .
C8 H8C 0.9800 .
C9 C10 1.50(2) .
C10 C11 1.54(2) .
C10 H10A 0.9900 .
C10 H10B 0.9900 .
C11 C12 1.52(3) .
C11 H11A 0.9900 .
C11 H11B 0.9900 .
C12 H12A 0.9800 .
C12 H12B 0.9800 .
C12 H12C 0.9800 .
C13 C14 1.47(2) .
C14 C15 1.50(3) .
C14 H14A 0.9900 .
C14 H14B 0.9900 .
C15 C16B 1.486(14) .
C15 C16A 1.483(13) .
C15 H15A 0.9900 .
C15 H15B 0.9900 .
C17 C18 1.49(2) .
C18 C19 1.52(3) .
C18 H18A 0.9900 .
C18 H18B 0.9900 .
C19 C20 1.47(3) .
C19 H19A 0.9900 .
C19 H19B 0.9900 .
C20 H20A 0.9800 .
C20 H20B 0.9800 .
C20 H20C 0.9800 .
C21 C22B 1.57(5) .
C21 C22A 1.56(6) .
O1W H1 0.8499 .
O1W H2 0.8500 .
O2W H3 0.8500 .
O2W H4 0.8499 .
O3W H5 0.8500 .
O3W H6 0.8500 .
O4W H7 0.8500 .
O4W H8 0.8500 .
O5W H9 0.8500 .
O5W H10 0.8500 .
O6W H11 0.8500 .
O6W H12 0.8500 .
C16A H16A 0.9800 .
C16A H16B 0.9800 .
C16A H16C 0.9800 .
C22A C23A 1.500(14) .
C22A H22A 0.9900 .
C22A H22D 0.9900 .
C23A C24A 1.505(14) .
C23A H23A 0.9900 .
C23A H23C 0.9900 .
C24A H24A 0.9800 .
C24A H24B 0.9800 .
C24A H24C 0.9800 .
C16B H16D 0.9800 .
C16B H16E 0.9800 .
C16B H16F 0.9800 .
C22B C23B 1.51(5) .
C22B H22B 0.9900 .
C22B H22C 0.9900 .
C23B C24B 1.506(14) .
C23B H23B 0.9900 .
C23B H23D 0.9900 .
C24B H24D 0.9800 .
C24B H24F 0.9800 .
C24B H24G 0.9800 .

loop_
_geom_hbond_atom_site_label_D
_geom_hbond_atom_site_label_H
_geom_hbond_atom_site_label_A
_geom_hbond_distance_DH
_geom_hbond_distance_HA
_geom_hbond_distance_DA
_geom_hbond_angle_DHA
_geom_hbond_site_symmetry_A
_geom_hbond_publ_flag
O1W H1 O5W 0.850 1.90 2.66(2) 149 1_555 yes
O1W H2 O13 0.850 2.03 2.88(2) 179 2_665 yes
O2W H3 O9 0.850 2.13 2.97(2) 171 1_555 yes
O2W H4 O12 0.850 2.14 2.93(2) 156 2_665 yes
O3W H6 O6W 0.850 1.93 2.71(2) 153 2_665 yes
O4W H7 O2 0.850 2.05 2.89(2) 167 2_666 yes
O4W H8 O7 0.850 2.09 2.92(2) 168 1_556 yes
O5W H9 O1 0.850 2.15 3.00(2) 179 2_665 yes
O5W H10 O4 0.850 2.11 2.96(2) 179 3_656 yes
O6W H11 O10 0.850 2.15 3.00(2) 174 2_665 yes
O6W H12 O15 0.850 2.10 2.94(2) 173 3_557 yes

loop_
_geom_torsion_atom_site_label_1
_geom_torsion_atom_site_label_2
_geom_torsion_atom_site_label_3
_geom_torsion_atom_site_label_4
_geom_torsion
U1 O3 C1 O4 1.6(16)
Sr1 O3 C1 O4 177.5(14)
U1 O3 C1 C2 -178.2(16)
Sr1 O3 C1 C2 -2(4)
Sr1 O3 C1 U1 176(2)
U1 O4 C1 O3 -1.6(17)
U1 O4 C1 C2 178.2(14)
O3 C1 C2 C3 125(2)
O4 C1 C2 C3 -54(3)
C1 C2 C3 C4 -63(2)
U1 O5 C5 O6 3(2)
U1 O5 C5 C6 179.0(18)
U1 O6 C5 O5 -3(2)
U1 O6 C5 C6 -179.0(19)
O5 C5 C6 C7 39(3)
O6 C5 C6 C7 -146(2)
C5 C6 C7 C8 67(3)
U1 O8 C9 O7 -8.5(15)
Sr1 O8 C9 O7 169.9(12)
U1 O8 C9 C10 170.5(15)
Sr1 O8 C9 C10 -11(3)
Sr1 O8 C9 U1 178(2)
U1 O7 C9 O8 8.5(15)
U1 O7 C9 C10 -170.5(15)
O8 C9 C10 C11 -147.8(18)
O7 C9 C10 C11 31(3)
C9 C10 C11 C12 173.1(18)
U2 O12 C13 O11 -9.8(14)
U2 O12 C13 C14 171.3(13)
U2 O11 C13 O12 9.7(14)
Sr2 O11 C13 O12 -167.6(13)
U2 O11 C13 C14 -171.4(14)
Sr2 O11 C13 C14 11(3)
Sr2 O11 C13 U2 -177(2)
O12 C13 C14 C15 -10(2)
O11 C13 C14 C15 171.3(16)
C13 C14 C15 C16B -169(3)
C13 C14 C15 C16A -69(3)
U2 O13 C17 O14 1.9(19)
U2 O13 C17 C18 -177.4(17)
U2 O14 C17 O13 -1.9(19)
U2 O14 C17 C18 177.4(17)
O13 C17 C18 C19 162.9(19)
O14 C17 C18 C19 -16(3)
C17 C18 C19 C20 -172(2)
U2 O16 C21 O15 -8(2)
Sr2 O16 C21 O15 -173.8(15)
U2 O16 C21 C22B 167(3)
Sr2 O16 C21 C22B 1(5)
U2 O16 C21 C22A 170(2)
Sr2 O16 C21 C22A 5(4)
Sr2 O16 C21 U2 -166(3)
U2 O15 C21 O16 8(2)
U2 O15 C21 C22B -168(2)
U2 O15 C21 C22A -170(3)
O16 C21 C22A C23A 162(3)
O15 C21 C22A C23A -19(6)
C22B C21 C22A C23A -25(5)
U2 C21 C22A C23A -162(8)
C21 C22A C23A C24A -73(5)
O16 C21 C22B C23B 74(4)
O15 C21 C22B C23B -111(3)
C22A C21 C22B C23B 65(6)
U2 C21 C22B C23B -151(6)
C21 C22B C23B C24B 81(4)
